data_7247243
loop_
_publ_author_name
'Luciani, Lorenzo'
'Sargentoni, Nicola'
'Graiff, Claudia'
'Monge, Miguel'
'Rodr\'iguez-Castillo, Mar\'ia'
'L\'opez-de-Luzuriaga, Jos\'e M.'
'Galassi, Rossana'

_publ_section_title
;
 Mechanochemical preparation of strongly emissive monosubstituted
 triarylphosphane gold(i) compounds activated by hydrogen bonding driven
 aggregations
;
_journal_issue 36
_journal_name_full 'RSC Advances'
_journal_page_first 25425
_journal_page_last 25436
_journal_paper_doi 10.1039/D3RA03681B
_journal_volume 13
_journal_year 2023
_chemical_formula_moiety 'C20 H17 Au Cl O2 P'
_chemical_formula_sum 'C20 H17 Au Cl O2 P'
_chemical_formula_weight 552.72
_space_group_crystal_system monoclinic
_space_group_IT_number 14
_space_group_name_Hall '-P 2ybc'
_space_group_name_H-M_alt 'P 1 21/c 1'
_atom_sites_solution_hydrogens geom
_atom_sites_solution_primary dual
_audit_creation_date 2023-04-26
_audit_creation_method
;
Olex2 1.5
(compiled 2023.03.06 svn.rbb2c1857 for OlexSys, GUI svn.r6748)
;
_audit_update_record
;
2023-04-26 deposited with the CCDC.	2023-08-01 downloaded from the CCDC.
;
_cell_angle_alpha 90
_cell_angle_beta 104.695(2)
_cell_angle_gamma 90
_cell_formula_units_Z 4
_cell_length_a 11.7021(5)
_cell_length_b 11.0081(5)
_cell_length_c 15.3756(7)
_cell_measurement_reflns_used 9908
_cell_measurement_temperature 273(2)
_cell_measurement_theta_max 27.85
_cell_measurement_theta_min 3.13
_cell_volume 1915.86(15)
_computing_cell_refinement 'SAINT V8.40A (?, 2016)'
_computing_data_reduction 'SAINT V8.40A (?, 2016)'
_computing_molecular_graphics 'Olex2 1.5 (Dolomanov et al., 2009)'
_computing_publication_material 'Olex2 1.5 (Dolomanov et al., 2009)'
_computing_structure_refinement 'XL (Sheldrick, 2008)'
_computing_structure_solution 'XT (Sheldrick, 2015)'
_diffrn_ambient_temperature 273.15
_diffrn_measured_fraction_theta_full 0.997
_diffrn_measured_fraction_theta_max 0.996
_diffrn_measurement_device_type 'Bruker APEX-II CCD'
_diffrn_measurement_method '\f and \w scans'
_diffrn_radiation_type MoK\a
_diffrn_radiation_wavelength 0.71073
_diffrn_reflns_av_R_equivalents 0.0426
_diffrn_reflns_av_unetI/netI 0.0189
_diffrn_reflns_Laue_measured_fraction_full 0.997
_diffrn_reflns_Laue_measured_fraction_max 0.996
_diffrn_reflns_limit_h_max 15
_diffrn_reflns_limit_h_min -15
_diffrn_reflns_limit_k_max 14
_diffrn_reflns_limit_k_min -14
_diffrn_reflns_limit_l_max 20
_diffrn_reflns_limit_l_min -20
_diffrn_reflns_number 49205
_diffrn_reflns_point_group_measured_fraction_full 0.997
_diffrn_reflns_point_group_measured_fraction_max 0.996
_diffrn_reflns_theta_full 25.242
_diffrn_reflns_theta_max 27.924
_diffrn_reflns_theta_min 3.129
_diffrn_standards_number 0
_exptl_absorpt_coefficient_mu 7.912
_exptl_absorpt_correction_T_max 0.0294
_exptl_absorpt_correction_T_min 0.0102
_exptl_absorpt_correction_type multi-scan
_exptl_absorpt_process_details
;
SADABS-2016/2 (Bruker,2016/2) was used for absorption correction.
wR2(int) was 0.0785 before and 0.0512 after correction.
The Ratio of minimum to maximum transmission is 0.3469.
The \l/2 correction factor is Not present.
;
_exptl_crystal_colour colourless
_exptl_crystal_colour_primary colourless
_exptl_crystal_density_diffrn 1.916
_exptl_crystal_description prism
_exptl_crystal_F_000 1056
_exptl_crystal_preparation Luminescent
_exptl_crystal_size_max 0.115
_exptl_crystal_size_mid 0.095
_exptl_crystal_size_min 0.041
_refine_diff_density_max 0.741
_refine_diff_density_min -0.540
_refine_diff_density_rms 0.077
_refine_ls_extinction_method none
_refine_ls_goodness_of_fit_ref 1.054
_refine_ls_hydrogen_treatment constr
_refine_ls_matrix_type full
_refine_ls_number_parameters 227
_refine_ls_number_reflns 4580
_refine_ls_number_restraints 0
_refine_ls_restrained_S_all 1.054
_refine_ls_R_factor_all 0.0413
_refine_ls_R_factor_gt 0.0266
_refine_ls_shift/su_max 0.001
_refine_ls_shift/su_mean 0.000
_refine_ls_structure_factor_coef Fsqd
_refine_ls_weighting_details 'w=1/[\s^2^(Fo^2^)+(0.0290P)^2^+1.5074P] where P=(Fo^2^+2Fc^2^)/3'
_refine_ls_weighting_scheme calc
_refine_ls_wR_factor_gt 0.0589
_refine_ls_wR_factor_ref 0.0658
_reflns_Friedel_coverage 0.000
_reflns_number_gt 3619
_reflns_number_total 4580
_reflns_threshold_expression 'I > 2\s(I)'
_cod_data_source_file d3ra03681b2.cif
_cod_data_source_block 1
_cod_database_code 7247243
_shelx_shelxl_version_number 2018/3
_shelx_space_group_comment
;
The symmetry employed for this shelxl refinement is uniquely defined
by the following loop, which should always be used as a source of
symmetry information in preference to the above space-group names.
They are only intended as comments.
;
_shelx_estimated_absorpt_t_max 0.737
_shelx_estimated_absorpt_t_min 0.463
_olex2_refinement_description
;
1.a Aromatic/amide H refined with riding coordinates:
 C2(H2), C3(H3), C4(H4), C5(H5), C6(H6), C8(H8), C9(H9), C10(H10), C11(H11),
 C12(H12), C14(H14), C15(H15), C17(H17), C18(H18)
1.b Idealised Me refined as rotating group:
 C20(H20A,H20B,H20C)
;
_olex2_submission_special_instructions 'No special instructions were received'

loop_
_space_group_symop_operation_xyz
'x, y, z'
'-x, y+1/2, -z+1/2'
'-x, -y, -z'
'x, -y-1/2, z-1/2'

loop_
_atom_site_label
_atom_site_type_symbol
_atom_site_fract_x
_atom_site_fract_y
_atom_site_fract_z
_atom_site_U_iso_or_equiv
_atom_site_adp_type
_atom_site_occupancy
_atom_site_site_symmetry_order
_atom_site_calc_flag
_atom_site_refinement_flags_posn
_atom_site_refinement_flags_adp
_atom_site_refinement_flags_occupancy
_atom_site_disorder_assembly
_atom_site_disorder_group
Au1 Au 0.30008(2) 0.62064(2) 0.46913(2) 0.05898(7) Uani 1 1 d . . . . .
Cl1 Cl 0.28332(11) 0.76515(12) 0.36038(9) 0.0784(3) Uani 1 1 d . . . . .
P1 P 0.31222(9) 0.47333(9) 0.57063(7) 0.0489(2) Uani 1 1 d . . . . .
O1 O 0.8482(3) 0.5505(3) 0.8662(2) 0.0788(10) Uani 1 1 d . . . . .
O2 O 0.7840(3) 0.3817(3) 0.9170(3) 0.0835(11) Uani 1 1 d . . . . .
C1 C 0.3142(4) 0.3267(4) 0.5184(3) 0.0511(8) Uani 1 1 d . . . . .
C2 C 0.3998(4) 0.2412(5) 0.5492(3) 0.0710(12) Uani 1 1 d . . . . .
H2 H 0.460504 0.257525 0.599981 0.085 Uiso 1 1 calc R . . . .
C3 C 0.3972(7) 0.1310(5) 0.5057(5) 0.0967(19) Uani 1 1 d . . . . .
H3 H 0.456419 0.074214 0.527359 0.116 Uiso 1 1 calc R . . . .
C4 C 0.3094(7) 0.1044(5) 0.4318(5) 0.095(2) Uani 1 1 d . . . . .
H4 H 0.307960 0.029784 0.403249 0.114 Uiso 1 1 calc R . . . .
C5 C 0.2225(6) 0.1889(6) 0.3996(4) 0.0901(17) Uani 1 1 d . . . . .
H5 H 0.162209 0.171349 0.348823 0.108 Uiso 1 1 calc R . . . .
C6 C 0.2240(5) 0.3008(5) 0.4426(3) 0.0719(12) Uani 1 1 d . . . . .
H6 H 0.164990 0.357755 0.420588 0.086 Uiso 1 1 calc R . . . .
C7 C 0.1887(3) 0.4678(4) 0.6223(3) 0.0522(9) Uani 1 1 d . . . . .
C8 C 0.1240(4) 0.3634(4) 0.6247(3) 0.0662(11) Uani 1 1 d . . . . .
H8 H 0.144576 0.291550 0.600630 0.079 Uiso 1 1 calc R . . . .
C9 C 0.0296(4) 0.3651(6) 0.6622(3) 0.0791(14) Uani 1 1 d . . . . .
H9 H -0.014510 0.294769 0.661920 0.095 Uiso 1 1 calc R . . . .
C10 C -0.0006(5) 0.4686(7) 0.7000(3) 0.0892(18) Uani 1 1 d . . . . .
H10 H -0.064752 0.469063 0.725419 0.107 Uiso 1 1 calc R . . . .
C11 C 0.0645(5) 0.5709(7) 0.7000(4) 0.0956(19) Uani 1 1 d . . . . .
H11 H 0.045497 0.641193 0.726855 0.115 Uiso 1 1 calc R . . . .
C12 C 0.1593(4) 0.5720(5) 0.6603(4) 0.0764(14) Uani 1 1 d . . . . .
H12 H 0.202194 0.642928 0.659677 0.092 Uiso 1 1 calc R . . . .
C13 C 0.4437(3) 0.4803(4) 0.6630(3) 0.0517(8) Uani 1 1 d . . . . .
C14 C 0.5357(4) 0.5580(4) 0.6580(3) 0.0565(9) Uani 1 1 d . . . . .
H14 H 0.527131 0.610282 0.609261 0.068 Uiso 1 1 calc R . . . .
C15 C 0.6394(4) 0.5576(4) 0.7249(3) 0.0581(10) Uani 1 1 d . . . . .
H15 H 0.699774 0.610932 0.721647 0.070 Uiso 1 1 calc R . . . .
C16 C 0.6544(3) 0.4791(4) 0.7966(3) 0.0538(9) Uani 1 1 d . . . . .
C17 C 0.5629(4) 0.4035(4) 0.8037(3) 0.0627(11) Uani 1 1 d . . . . .
H17 H 0.572037 0.351226 0.852538 0.075 Uiso 1 1 calc R . . . .
C18 C 0.4573(4) 0.4061(4) 0.7376(3) 0.0612(10) Uani 1 1 d . . . . .
H18 H 0.394744 0.357374 0.743519 0.073 Uiso 1 1 calc R . . . .
C19 C 0.7726(4) 0.4767(4) 0.8635(3) 0.0601(10) Uani 1 1 d . . . . .
C20 C 0.8967(5) 0.3688(6) 0.9829(4) 0.107(2) Uani 1 1 d . . . . .
H20A H 0.959226 0.367560 0.952805 0.161 Uiso 1 1 calc GR . . . .
H20B H 0.897330 0.294357 1.015504 0.161 Uiso 1 1 calc GR . . . .
H20C H 0.908039 0.436059 1.023981 0.161 Uiso 1 1 calc GR . . . .

loop_
_atom_site_aniso_label
_atom_site_aniso_U_11
_atom_site_aniso_U_22
_atom_site_aniso_U_33
_atom_site_aniso_U_23
_atom_site_aniso_U_13
_atom_site_aniso_U_12
Au1 0.05838(10) 0.05278(10) 0.06321(11) 0.00744(8) 0.01068(7) 0.00536(7)
Cl1 0.0775(7) 0.0711(7) 0.0861(8) 0.0277(6) 0.0198(6) 0.0127(6)
P1 0.0488(5) 0.0459(5) 0.0506(5) 0.0005(4) 0.0100(4) 0.0020(4)
O1 0.0585(18) 0.084(2) 0.086(2) 0.0109(19) 0.0042(16) -0.0221(17)
O2 0.0611(18) 0.094(3) 0.081(2) 0.025(2) -0.0082(16) -0.0210(17)
C1 0.059(2) 0.050(2) 0.047(2) 0.0007(16) 0.0183(17) -0.0018(17)
C2 0.073(3) 0.067(3) 0.074(3) -0.005(2) 0.021(2) 0.012(2)
C3 0.120(5) 0.075(4) 0.102(4) -0.010(3) 0.040(4) 0.036(3)
C4 0.140(6) 0.066(3) 0.097(4) -0.021(3) 0.063(4) -0.006(3)
C5 0.115(5) 0.088(4) 0.065(3) -0.020(3) 0.018(3) -0.026(4)
C6 0.080(3) 0.065(3) 0.063(3) -0.004(2) 0.004(2) -0.002(2)
C7 0.0460(19) 0.059(2) 0.050(2) -0.0030(17) 0.0079(16) 0.0029(17)
C8 0.068(3) 0.070(3) 0.063(3) -0.003(2) 0.021(2) -0.006(2)
C9 0.067(3) 0.104(4) 0.068(3) 0.007(3) 0.020(2) -0.011(3)
C10 0.054(3) 0.150(6) 0.063(3) -0.005(3) 0.014(2) 0.003(3)
C11 0.072(3) 0.125(5) 0.089(4) -0.041(4) 0.018(3) 0.020(3)
C12 0.069(3) 0.075(3) 0.086(3) -0.025(3) 0.020(3) 0.003(2)
C13 0.052(2) 0.051(2) 0.052(2) 0.0003(17) 0.0128(16) 0.0018(17)
C14 0.059(2) 0.052(2) 0.059(2) 0.0058(18) 0.0156(18) -0.0038(18)
C15 0.053(2) 0.057(2) 0.064(2) 0.000(2) 0.0148(18) -0.0098(18)
C16 0.051(2) 0.055(2) 0.055(2) -0.0056(18) 0.0130(17) -0.0071(17)
C17 0.058(2) 0.072(3) 0.055(2) 0.010(2) 0.0096(18) -0.011(2)
C18 0.054(2) 0.070(3) 0.059(2) 0.007(2) 0.0127(18) -0.0140(19)
C19 0.054(2) 0.067(3) 0.058(2) 0.000(2) 0.0114(18) -0.005(2)
C20 0.069(3) 0.123(5) 0.106(4) 0.046(4) -0.021(3) -0.023(3)

loop_
_atom_type_symbol
_atom_type_description
_atom_type_scat_dispersion_real
_atom_type_scat_dispersion_imag
_atom_type_scat_source
C C 0.0033 0.0016 'International Tables Vol C Tables 4.2.6.8 and 6.1.1.4'
H H 0.0000 0.0000 'International Tables Vol C Tables 4.2.6.8 and 6.1.1.4'
Au Au -2.0133 8.8022 'International Tables Vol C Tables 4.2.6.8 and 6.1.1.4'
Cl Cl 0.1484 0.1585 'International Tables Vol C Tables 4.2.6.8 and 6.1.1.4'
O O 0.0106 0.0060 'International Tables Vol C Tables 4.2.6.8 and 6.1.1.4'
P P 0.1023 0.0942 'International Tables Vol C Tables 4.2.6.8 and 6.1.1.4'

loop_
_geom_angle_atom_site_label_1
_geom_angle_atom_site_label_2
_geom_angle_atom_site_label_3
_geom_angle
_geom_angle_site_symmetry_1
_geom_angle_site_symmetry_3
_geom_angle_publ_flag
P1 Au1 Cl1 177.37(5) . . ?
C1 P1 Au1 110.15(13) . . ?
C1 P1 C7 105.40(19) . . ?
C1 P1 C13 106.39(18) . . ?
C7 P1 Au1 114.43(14) . . ?
C13 P1 Au1 114.12(14) . . ?
C13 P1 C7 105.68(18) . . ?
C19 O2 C20 116.3(4) . . ?
C2 C1 P1 123.5(3) . . ?
C2 C1 C6 118.9(4) . . ?
C6 C1 P1 117.6(3) . . ?
C1 C2 H2 119.6 . . ?
C1 C2 C3 120.8(5) . . ?
C3 C2 H2 119.6 . . ?
C2 C3 H3 119.5 . . ?
C4 C3 C2 120.9(6) . . ?
C4 C3 H3 119.5 . . ?
C3 C4 H4 120.3 . . ?
C3 C4 C5 119.4(5) . . ?
C5 C4 H4 120.3 . . ?
C4 C5 H5 119.8 . . ?
C4 C5 C6 120.5(5) . . ?
C6 C5 H5 119.8 . . ?
C1 C6 C5 119.5(5) . . ?
C1 C6 H6 120.2 . . ?
C5 C6 H6 120.2 . . ?
C8 C7 P1 122.8(3) . . ?
C12 C7 P1 118.1(4) . . ?
C12 C7 C8 119.1(4) . . ?
C7 C8 H8 119.8 . . ?
C9 C8 C7 120.4(5) . . ?
C9 C8 H8 119.8 . . ?
C8 C9 H9 119.5 . . ?
C10 C9 C8 121.0(5) . . ?
C10 C9 H9 119.5 . . ?
C9 C10 H10 120.5 . . ?
C11 C10 C9 119.0(5) . . ?
C11 C10 H10 120.5 . . ?
C10 C11 H11 119.5 . . ?
C10 C11 C12 121.0(5) . . ?
C12 C11 H11 119.5 . . ?
C7 C12 C11 119.5(5) . . ?
C7 C12 H12 120.2 . . ?
C11 C12 H12 120.2 . . ?
C14 C13 P1 119.8(3) . . ?
C18 C13 P1 121.4(3) . . ?
C18 C13 C14 118.7(4) . . ?
C13 C14 H14 119.9 . . ?
C15 C14 C13 120.2(4) . . ?
C15 C14 H14 119.9 . . ?
C14 C15 H15 119.7 . . ?
C16 C15 C14 120.6(4) . . ?
C16 C15 H15 119.7 . . ?
C15 C16 C17 119.8(4) . . ?
C15 C16 C19 118.0(4) . . ?
C17 C16 C19 122.2(4) . . ?
C16 C17 H17 120.2 . . ?
C16 C17 C18 119.6(4) . . ?
C18 C17 H17 120.2 . . ?
C13 C18 C17 120.9(4) . . ?
C13 C18 H18 119.6 . . ?
C17 C18 H18 119.6 . . ?
O1 C19 O2 124.2(4) . . ?
O1 C19 C16 123.9(4) . . ?
O2 C19 C16 111.9(4) . . ?
O2 C20 H20A 109.5 . . ?
O2 C20 H20B 109.5 . . ?
O2 C20 H20C 109.5 . . ?
H20A C20 H20B 109.5 . . ?
H20A C20 H20C 109.5 . . ?
H20B C20 H20C 109.5 . . ?

loop_
_geom_bond_atom_site_label_1
_geom_bond_atom_site_label_2
_geom_bond_distance
_geom_bond_site_symmetry_2
_geom_bond_publ_flag
Au1 Cl1 2.2800(12) . ?
Au1 P1 2.2300(10) . ?
P1 C1 1.806(4) . ?
P1 C7 1.819(4) . ?
P1 C13 1.812(4) . ?
O1 C19 1.194(5) . ?
O2 C19 1.315(5) . ?
O2 C20 1.452(6) . ?
C1 C2 1.368(6) . ?
C1 C6 1.389(6) . ?
C2 H2 0.9300 . ?
C2 C3 1.383(7) . ?
C3 H3 0.9300 . ?
C3 C4 1.356(10) . ?
C4 H4 0.9300 . ?
C4 C5 1.374(9) . ?
C5 H5 0.9300 . ?
C5 C6 1.396(7) . ?
C6 H6 0.9300 . ?
C7 C8 1.382(6) . ?
C7 C12 1.371(6) . ?
C8 H8 0.9300 . ?
C8 C9 1.369(7) . ?
C9 H9 0.9300 . ?
C9 C10 1.366(8) . ?
C10 H10 0.9300 . ?
C10 C11 1.359(9) . ?
C11 H11 0.9300 . ?
C11 C12 1.395(8) . ?
C12 H12 0.9300 . ?
C13 C14 1.392(6) . ?
C13 C18 1.384(6) . ?
C14 H14 0.9300 . ?
C14 C15 1.377(6) . ?
C15 H15 0.9300 . ?
C15 C16 1.376(6) . ?
C16 C17 1.383(6) . ?
C16 C19 1.500(6) . ?
C17 H17 0.9300 . ?
C17 C18 1.387(6) . ?
C18 H18 0.9300 . ?
C20 H20A 0.9600 . ?
C20 H20B 0.9600 . ?
C20 H20C 0.9600 . ?
